data_4083397
loop_
_publ_author_name
'Yuan, Shifang'
'Bai, Shengdi'
'Liu, Diansheng'
'Sun, Wen-Hua'

_publ_section_title
;
 (\h3-Azaallyl)zirconium Chlorides: Synthesis, Characterization, and
 Ethylene (Co-)polymerization Activity
;
_journal_issue 9
_journal_name_full Organometallics
_journal_page_first 2132
_journal_paper_doi 10.1021/om100133b
_journal_volume 29
_journal_year 2010
_chemical_formula_moiety 'C28 H40 Br Mg N O2'
_chemical_formula_sum 'C28 H40 Br Mg N O2'
_chemical_formula_weight 526.83
_chemical_melting_point 182.5(5)
_chemical_name_systematic
; 
 2,6-diisopropyl-N-(1-phenylvinyl)benzenamino magnesium bromine
;
_space_group_IT_number 4
_symmetry_cell_setting monoclinic
_symmetry_space_group_name_Hall 'P 2yb'
_symmetry_space_group_name_H-M 'P 1 21 1'
_atom_sites_solution_hydrogens geom
_atom_sites_solution_primary direct
_atom_sites_solution_secondary difmap
_audit_creation_method SHELXL-97
_cell_angle_alpha 90.00
_cell_angle_beta 108.337(6)
_cell_angle_gamma 90.00
_cell_formula_units_Z 2
_cell_length_a 8.413(4)
_cell_length_b 17.455(9)
_cell_length_c 9.899(5)
_cell_measurement_reflns_used 1659
_cell_measurement_temperature 223(2)
_cell_measurement_theta_max 19.96
_cell_measurement_theta_min 2.17
_cell_volume 1379.8(12)
_computing_cell_refinement 'Bruker SMART'
_computing_data_collection 'Bruker SMART'
_computing_data_reduction 'Bruker SAINT'
_computing_molecular_graphics 'Bruker SHELXTL'
_computing_publication_material 'Bruker SHELXTL'
_computing_structure_refinement 'Bruker SHELXTL'
_computing_structure_solution 'Bruker SHELXTL'
_diffrn_ambient_temperature 223(2)
_diffrn_measured_fraction_theta_full 0.969
_diffrn_measured_fraction_theta_max 0.969
_diffrn_measurement_device_type 'CCD area detector'
_diffrn_measurement_method 'phi and omega scans'
_diffrn_radiation_monochromator graphite
_diffrn_radiation_source 'fine-focus sealed tube'
_diffrn_radiation_type MoK\a
_diffrn_radiation_wavelength 0.71073
_diffrn_reflns_av_R_equivalents 0.0364
_diffrn_reflns_av_sigmaI/netI 0.1014
_diffrn_reflns_limit_h_max 10
_diffrn_reflns_limit_h_min -5
_diffrn_reflns_limit_k_max 20
_diffrn_reflns_limit_k_min -20
_diffrn_reflns_limit_l_max 10
_diffrn_reflns_limit_l_min -11
_diffrn_reflns_number 5444
_diffrn_reflns_theta_full 25.01
_diffrn_reflns_theta_max 25.01
_diffrn_reflns_theta_min 2.46
_diffrn_standards_decay_% none
_diffrn_standards_interval_count none
_diffrn_standards_interval_time none
_diffrn_standards_number none
_exptl_absorpt_coefficient_mu 1.536
_exptl_absorpt_correction_T_max 0.7487
_exptl_absorpt_correction_T_min 0.6558
_exptl_absorpt_correction_type multi-scan
_exptl_absorpt_process_details sadabs
_exptl_crystal_colour colorless
_exptl_crystal_density_diffrn 1.268
_exptl_crystal_density_method 'not measured'
_exptl_crystal_description block
_exptl_crystal_F_000 556
_exptl_crystal_size_max 0.40
_exptl_crystal_size_mid 0.40
_exptl_crystal_size_min 0.05
_refine_diff_density_max 0.855
_refine_diff_density_min -0.768
_refine_diff_density_rms 0.201
_refine_ls_abs_structure_details 'Flack H D (1983), Acta Cryst. A39, 876-881'
_refine_ls_abs_structure_Flack 0.015(13)
_refine_ls_extinction_coef 0.068(8)
_refine_ls_extinction_expression Fc^*^=kFc[1+0.001xFc^2^\l^3^/sin(2\q)]^-1/4^
_refine_ls_extinction_method SHELXL
_refine_ls_goodness_of_fit_ref 1.024
_refine_ls_hydrogen_treatment constr
_refine_ls_matrix_type full
_refine_ls_number_parameters 303
_refine_ls_number_reflns 4181
_refine_ls_number_restraints 1
_refine_ls_restrained_S_all 1.024
_refine_ls_R_factor_all 0.0775
_refine_ls_R_factor_gt 0.0577
_refine_ls_shift/su_max 0.000
_refine_ls_shift/su_mean 0.000
_refine_ls_structure_factor_coef Fsqd
_refine_ls_weighting_details 'calc w=1/[\s^2^(Fo^2^)+(0.0777P)^2^+0.0000P] where P=(Fo^2^+2Fc^2^)/3'
_refine_ls_weighting_scheme calc
_refine_ls_wR_factor_gt 0.1341
_refine_ls_wR_factor_ref 0.1617
_reflns_number_gt 3198
_reflns_number_total 4181
_reflns_threshold_expression >2sigma(I)
_cod_data_source_file om100133b_si_002.cif
_cod_data_source_block 1b
_cod_depositor_comments
;
The following automatic conversions were performed:

'_chemical_melting_point' value '182-183' was changed to '182.5(5)' -
the average value was taken and precision was
estimated.

'_symmetry_cell_setting' value 'Monoclinic' changed to
'monoclinic' according to
/usr/data/users/saulius/automatic-downloads/retrospective/ACS/lib/dictionaries/cif_core.dic
dictionary named 'cif_core.dic' version 2.4.2 from 2011-04-26.

Automatic conversion script
Id: cif_fix_values 2281 2013-09-26 08:29:07Z andrius 
;
_cod_original_sg_symbol_H-M P2(1)
_cod_database_code 4083397

loop_
_symmetry_equiv_pos_as_xyz
'x, y, z'
'-x, y+1/2, -z'

loop_
_atom_site_label
_atom_site_type_symbol
_atom_site_fract_x
_atom_site_fract_y
_atom_site_fract_z
_atom_site_U_iso_or_equiv
_atom_site_adp_type
_atom_site_occupancy
_atom_site_symmetry_multiplicity
_atom_site_calc_flag
_atom_site_refinement_flags
Mg Mg 0.5699(2) 0.09562(10) 0.21786(19) 0.0437(5) Uani 1 1 d .
Br Br 0.75933(9) 0.19618(3) 0.35088(7) 0.0721(3) Uani 1 1 d .
N N 0.5671(5) 0.0468(3) 0.0349(5) 0.0389(10) Uani 1 1 d .
O2 O 0.5516(5) 0.0174(2) 0.3622(4) 0.0520(10) Uani 1 1 d .
O3 O 0.3460(5) 0.1462(3) 0.1956(4) 0.0540(10) Uani 1 1 d .
C1 C 0.6558(7) -0.0159(3) 0.0151(6) 0.0422(13) Uani 1 1 d .
C2 C 0.7871(7) -0.0448(4) 0.1461(6) 0.0417(13) Uani 1 1 d .
C3 C 0.8076(8) -0.1229(4) 0.1749(7) 0.0514(15) Uani 1 1 d .
H3 H 0.7337 -0.1575 0.1133 0.062 Uiso 1 1 calc R
C4 C 0.9299(8) -0.1511(4) 0.2884(7) 0.0593(17) Uani 1 1 d .
H4 H 0.9425 -0.2042 0.3034 0.071 Uiso 1 1 calc R
C5 C 1.0347(8) -0.1011(5) 0.3807(8) 0.064(2) Uani 1 1 d .
H5 H 1.1199 -0.1201 0.4599 0.077 Uiso 1 1 calc R
C6 C 1.0169(8) -0.0236(4) 0.3589(7) 0.0587(17) Uani 1 1 d .
H6 H 1.0873 0.0107 0.4240 0.070 Uiso 1 1 calc R
C7 C 0.8931(8) 0.0038(4) 0.2392(7) 0.0498(15) Uani 1 1 d .
H7 H 0.8827 0.0568 0.2224 0.060 Uiso 1 1 calc R
C8 C 0.6359(9) -0.0541(4) -0.1096(7) 0.0598(17) Uani 1 1 d .
H8A H 0.5544 -0.0378 -0.1936 0.072 Uiso 1 1 calc R
H8B H 0.7037 -0.0966 -0.1114 0.072 Uiso 1 1 calc R
C9 C 0.4469(6) 0.0767(3) -0.0933(6) 0.0405(13) Uani 1 1 d .
C10 C 0.2893(7) 0.0420(4) -0.1525(6) 0.0430(13) Uani 1 1 d .
C11 C 0.1732(7) 0.0755(4) -0.2661(6) 0.0486(14) Uani 1 1 d .
H11 H 0.0666 0.0531 -0.3027 0.058 Uiso 1 1 calc R
C12 C 0.2089(8) 0.1420(4) -0.3292(7) 0.0569(17) Uani 1 1 d .
H12 H 0.1275 0.1644 -0.4071 0.068 Uiso 1 1 calc R
C13 C 0.3648(8) 0.1740(3) -0.2754(7) 0.0535(16) Uani 1 1 d .
H13 H 0.3905 0.2181 -0.3190 0.064 Uiso 1 1 calc R
C14 C 0.4878(7) 0.1427(3) -0.1566(6) 0.0432(13) Uani 1 1 d .
C15 C 0.6599(7) 0.1803(3) -0.1036(6) 0.0471(14) Uani 1 1 d .
H15 H 0.7165 0.1594 -0.0074 0.057 Uiso 1 1 calc R
C16 C 0.7628(11) 0.1564(7) -0.1964(12) 0.100(3) Uani 1 1 d .
H16A H 0.7157 0.1788 -0.2903 0.151 Uiso 1 1 calc R
H16B H 0.7620 0.1010 -0.2043 0.151 Uiso 1 1 calc R
H16C H 0.8771 0.1741 -0.1545 0.151 Uiso 1 1 calc R
C17 C 0.6550(11) 0.2639(5) -0.0890(13) 0.091(3) Uani 1 1 d .
H17A H 0.7675 0.2830 -0.0435 0.136 Uiso 1 1 calc R
H17B H 0.5845 0.2770 -0.0315 0.136 Uiso 1 1 calc R
H17C H 0.6098 0.2870 -0.1824 0.136 Uiso 1 1 calc R
C18 C 0.2423(7) -0.0325(4) -0.0903(7) 0.0481(15) Uani 1 1 d .
H18 H 0.3452 -0.0527 -0.0199 0.058 Uiso 1 1 calc R
C19 C 0.1792(10) -0.0922(4) -0.2025(9) 0.070(2) Uani 1 1 d .
H19A H 0.0738 -0.0755 -0.2696 0.105 Uiso 1 1 calc R
H19B H 0.1622 -0.1399 -0.1586 0.105 Uiso 1 1 calc R
H19C H 0.2605 -0.1001 -0.2523 0.105 Uiso 1 1 calc R
C20 C 0.1147(9) -0.0161(5) -0.0116(9) 0.0683(19) Uani 1 1 d .
H20A H 0.0069 -0.0041 -0.0802 0.102 Uiso 1 1 calc R
H20B H 0.1529 0.0270 0.0522 0.102 Uiso 1 1 calc R
H20C H 0.1040 -0.0609 0.0429 0.102 Uiso 1 1 calc R
C21 C 0.6553(12) 0.0148(5) 0.5062(8) 0.085(3) Uani 1 1 d .
H21A H 0.5998 0.0395 0.5682 0.102 Uiso 1 1 calc R
H21B H 0.7617 0.0410 0.5175 0.102 Uiso 1 1 calc R
C22 C 0.6842(11) -0.0677(5) 0.5420(8) 0.077(2) Uani 1 1 d .
H22A H 0.7743 -0.0885 0.5097 0.092 Uiso 1 1 calc R
H22B H 0.7110 -0.0765 0.6446 0.092 Uiso 1 1 calc R
C23 C 0.5210(13) -0.1011(6) 0.4624(11) 0.097(3) Uani 1 1 d .
H23A H 0.4415 -0.0961 0.5160 0.117 Uiso 1 1 calc R
H23B H 0.5327 -0.1554 0.4425 0.117 Uiso 1 1 calc R
C24 C 0.4630(9) -0.0551(4) 0.3251(8) 0.0623(18) Uani 1 1 d .
H24A H 0.4933 -0.0810 0.2487 0.075 Uiso 1 1 calc R
H24B H 0.3415 -0.0473 0.2947 0.075 Uiso 1 1 calc R
C25 C 0.2978(11) 0.1614(5) 0.3215(9) 0.073(2) Uani 1 1 d .
H25A H 0.3966 0.1649 0.4063 0.088 Uiso 1 1 calc R
H25B H 0.2242 0.1209 0.3362 0.088 Uiso 1 1 calc R
C26 C 0.2078(13) 0.2361(6) 0.2917(11) 0.088(3) Uani 1 1 d .
H26A H 0.1208 0.2386 0.3382 0.105 Uiso 1 1 calc R
H26B H 0.2858 0.2788 0.3257 0.105 Uiso 1 1 calc R
C27 C 0.1329(10) 0.2388(5) 0.1357(9) 0.079(2) Uani 1 1 d .
H27A H 0.1120 0.2916 0.1014 0.095 Uiso 1 1 calc R
H27B H 0.0278 0.2098 0.1041 0.095 Uiso 1 1 calc R
C28 C 0.2663(9) 0.2016(6) 0.0860(8) 0.075(2) Uani 1 1 d .
H28A H 0.2166 0.1762 -0.0059 0.090 Uiso 1 1 calc R
H28B H 0.3474 0.2397 0.0762 0.090 Uiso 1 1 calc R

loop_
_atom_site_aniso_label
_atom_site_aniso_U_11
_atom_site_aniso_U_22
_atom_site_aniso_U_33
_atom_site_aniso_U_23
_atom_site_aniso_U_13
_atom_site_aniso_U_12
Mg 0.0486(11) 0.0414(10) 0.0374(10) -0.0022(8) 0.0083(8) -0.0004(8)
Br 0.0817(5) 0.0580(4) 0.0653(5) -0.0135(4) 0.0069(3) -0.0189(4)
N 0.034(2) 0.043(2) 0.036(2) -0.004(2) 0.0062(18) 0.0005(19)
O2 0.067(3) 0.048(2) 0.037(2) 0.0032(18) 0.0103(18) -0.0011(19)
O3 0.061(3) 0.053(2) 0.050(2) -0.001(2) 0.021(2) 0.0102(19)
C1 0.036(3) 0.044(3) 0.044(3) 0.004(2) 0.009(2) 0.002(2)
C2 0.036(3) 0.053(4) 0.039(3) -0.008(3) 0.016(2) 0.001(3)
C3 0.047(3) 0.050(4) 0.058(4) -0.001(3) 0.017(3) 0.001(3)
C4 0.057(4) 0.058(4) 0.061(4) 0.011(3) 0.015(3) 0.010(3)
C5 0.047(4) 0.092(6) 0.055(4) 0.024(4) 0.016(3) 0.019(4)
C6 0.040(3) 0.081(5) 0.048(4) -0.002(3) 0.005(3) -0.004(3)
C7 0.042(3) 0.059(4) 0.049(4) 0.001(3) 0.015(3) 0.001(3)
C8 0.058(4) 0.074(4) 0.043(3) -0.011(3) 0.011(3) 0.014(3)
C9 0.038(3) 0.048(3) 0.033(3) -0.004(2) 0.008(2) 0.002(2)
C10 0.037(3) 0.049(3) 0.040(3) -0.004(2) 0.007(2) 0.003(2)
C11 0.038(3) 0.059(4) 0.042(3) -0.005(3) 0.003(2) 0.001(3)
C12 0.059(4) 0.060(4) 0.040(3) -0.003(3) 0.000(3) 0.010(3)
C13 0.056(4) 0.049(4) 0.050(3) 0.004(3) 0.009(3) 0.002(3)
C14 0.048(3) 0.043(3) 0.035(3) 0.000(3) 0.008(2) 0.000(2)
C15 0.054(3) 0.041(4) 0.042(3) 0.004(3) 0.009(2) -0.005(2)
C16 0.065(5) 0.130(8) 0.120(7) -0.054(7) 0.048(5) -0.036(5)
C17 0.075(5) 0.057(4) 0.124(8) -0.016(5) 0.008(5) -0.015(4)
C18 0.035(3) 0.060(4) 0.046(3) 0.004(3) 0.007(3) -0.008(3)
C19 0.080(5) 0.055(4) 0.067(5) -0.003(4) 0.012(4) -0.013(4)
C20 0.048(4) 0.086(5) 0.077(5) 0.012(4) 0.027(3) -0.002(3)
C21 0.112(6) 0.086(6) 0.043(4) 0.006(4) 0.007(4) -0.029(5)
C22 0.086(5) 0.095(6) 0.048(4) 0.012(4) 0.019(4) 0.016(4)
C23 0.106(7) 0.075(5) 0.099(7) 0.027(5) 0.014(5) -0.013(5)
C24 0.059(4) 0.065(4) 0.058(4) 0.012(3) 0.012(3) -0.010(3)
C25 0.087(5) 0.074(5) 0.068(5) -0.005(4) 0.039(4) 0.015(4)
C26 0.101(6) 0.085(6) 0.088(6) -0.014(5) 0.047(5) 0.021(5)
C27 0.070(5) 0.080(5) 0.089(6) 0.001(5) 0.028(4) 0.013(4)
C28 0.073(4) 0.079(5) 0.075(4) 0.020(5) 0.027(4) 0.034(5)

loop_
_atom_type_symbol
_atom_type_description
_atom_type_scat_dispersion_real
_atom_type_scat_dispersion_imag
_atom_type_scat_source
C C 0.0033 0.0016 'International Tables Vol C Tables 4.2.6.8 and 6.1.1.4'
H H 0.0000 0.0000 'International Tables Vol C Tables 4.2.6.8 and 6.1.1.4'
N N 0.0061 0.0033 'International Tables Vol C Tables 4.2.6.8 and 6.1.1.4'
O O 0.0106 0.0060 'International Tables Vol C Tables 4.2.6.8 and 6.1.1.4'
Mg Mg 0.0486 0.0363 'International Tables Vol C Tables 4.2.6.8 and 6.1.1.4'
Br Br -0.2901 2.4595 'International Tables Vol C Tables 4.2.6.8 and 6.1.1.4'

loop_
_geom_angle_atom_site_label_1
_geom_angle_atom_site_label_2
_geom_angle_atom_site_label_3
_geom_angle
N Mg O2 111.8(2)
N Mg O3 110.00(19)
O2 Mg O3 95.55(19)
N Mg Br 127.76(16)
O2 Mg Br 106.57(14)
O3 Mg Br 99.83(15)
C1 N C9 115.0(4)
C1 N Mg 128.3(4)
C9 N Mg 116.6(3)
C21 O2 C24 109.3(5)
C21 O2 Mg 125.0(4)
C24 O2 Mg 123.8(4)
C28 O3 C25 109.4(5)
C28 O3 Mg 124.5(4)
C25 O3 Mg 119.1(4)
C8 C1 N 126.9(5)
C8 C1 C2 117.7(5)
N C1 C2 115.4(5)
C7 C2 C3 117.4(6)
C7 C2 C1 121.5(6)
C3 C2 C1 121.1(6)
C4 C3 C2 122.5(6)
C4 C3 H3 118.7
C2 C3 H3 118.7
C3 C4 C5 119.1(6)
C3 C4 H4 120.5
C5 C4 H4 120.5
C4 C5 C6 120.6(6)
C4 C5 H5 119.7
C6 C5 H5 119.7
C5 C6 C7 119.2(6)
C5 C6 H6 120.4
C7 C6 H6 120.4
C2 C7 C6 121.2(6)
C2 C7 H7 119.4
C6 C7 H7 119.4
C1 C8 H8A 120.0
C1 C8 H8B 120.0
H8A C8 H8B 120.0
C14 C9 C10 119.8(5)
C14 C9 N 119.0(5)
C10 C9 N 121.1(5)
C11 C10 C9 119.7(6)
C11 C10 C18 118.8(5)
C9 C10 C18 121.5(5)
C10 C11 C12 121.7(6)
C10 C11 H11 119.2
C12 C11 H11 119.2
C13 C12 C11 118.7(6)
C13 C12 H12 120.6
C11 C12 H12 120.6
C12 C13 C14 121.8(6)
C12 C13 H13 119.1
C14 C13 H13 119.1
C9 C14 C13 118.2(5)
C9 C14 C15 122.6(5)
C13 C14 C15 119.2(5)
C17 C15 C16 111.9(7)
C17 C15 C14 114.1(6)
C16 C15 C14 109.7(5)
C17 C15 H15 106.9
C16 C15 H15 106.9
C14 C15 H15 106.9
C15 C16 H16A 109.5
C15 C16 H16B 109.5
H16A C16 H16B 109.5
C15 C16 H16C 109.5
H16A C16 H16C 109.5
H16B C16 H16C 109.5
C15 C17 H17A 109.5
C15 C17 H17B 109.5
H17A C17 H17B 109.5
C15 C17 H17C 109.5
H17A C17 H17C 109.5
H17B C17 H17C 109.5
C19 C18 C20 111.4(6)
C19 C18 C10 111.6(5)
C20 C18 C10 110.6(5)
C19 C18 H18 107.7
C20 C18 H18 107.7
C10 C18 H18 107.7
C18 C19 H19A 109.5
C18 C19 H19B 109.5
H19A C19 H19B 109.5
C18 C19 H19C 109.5
H19A C19 H19C 109.5
H19B C19 H19C 109.5
C18 C20 H20A 109.5
C18 C20 H20B 109.5
H20A C20 H20B 109.5
C18 C20 H20C 109.5
H20A C20 H20C 109.5
H20B C20 H20C 109.5
O2 C21 C22 105.9(6)
O2 C21 H21A 110.6
C22 C21 H21A 110.6
O2 C21 H21B 110.6
C22 C21 H21B 110.6
H21A C21 H21B 108.7
C23 C22 C21 101.6(7)
C23 C22 H22A 111.5
C21 C22 H22A 111.5
C23 C22 H22B 111.5
C21 C22 H22B 111.5
H22A C22 H22B 109.3
C22 C23 C24 104.7(7)
C22 C23 H23A 110.8
C24 C23 H23A 110.8
C22 C23 H23B 110.8
C24 C23 H23B 110.8
H23A C23 H23B 108.9
O2 C24 C23 103.8(6)
O2 C24 H24A 111.0
C23 C24 H24A 111.0
O2 C24 H24B 111.0
C23 C24 H24B 111.0
H24A C24 H24B 109.0
O3 C25 C26 104.6(7)
O3 C25 H25A 110.8
C26 C25 H25A 110.8
O3 C25 H25B 110.8
C26 C25 H25B 110.8
H25A C25 H25B 108.9
C27 C26 C25 105.0(7)
C27 C26 H26A 110.8
C25 C26 H26A 110.8
C27 C26 H26B 110.8
C25 C26 H26B 110.8
H26A C26 H26B 108.8
C26 C27 C28 102.2(6)
C26 C27 H27A 111.3
C28 C27 H27A 111.3
C26 C27 H27B 111.3
C28 C27 H27B 111.3
H27A C27 H27B 109.2
O3 C28 C27 105.0(6)
O3 C28 H28A 110.7
C27 C28 H28A 110.7
O3 C28 H28B 110.7
C27 C28 H28B 110.7
H28A C28 H28B 108.8

loop_
_geom_bond_atom_site_label_1
_geom_bond_atom_site_label_2
_geom_bond_distance
Mg N 1.995(5)
Mg O2 2.018(4)
Mg O3 2.029(5)
Mg Br 2.457(2)
N C1 1.373(7)
N C9 1.449(7)
O2 C21 1.418(8)
O2 C24 1.455(8)
O3 C28 1.450(9)
O3 C25 1.452(9)
C1 C8 1.365(9)
C1 C2 1.502(8)
C2 C7 1.359(9)
C2 C3 1.392(9)
C3 C4 1.354(9)
C3 H3 0.9400
C4 C5 1.366(11)
C4 H4 0.9400
C5 C6 1.371(10)
C5 H5 0.9400
C6 C7 1.393(9)
C6 H6 0.9400
C7 H7 0.9400
C8 H8A 0.9400
C8 H8B 0.9400
C9 C14 1.405(8)
C9 C10 1.407(8)
C10 C11 1.367(8)
C10 C18 1.543(9)
C11 C12 1.394(10)
C11 H11 0.9400
C12 C13 1.371(9)
C12 H12 0.9400
C13 C14 1.410(8)
C13 H13 0.9400
C14 C15 1.524(8)
C15 C17 1.469(11)
C15 C16 1.506(11)
C15 H15 0.9900
C16 H16A 0.9700
C16 H16B 0.9700
C16 H16C 0.9700
C17 H17A 0.9700
C17 H17B 0.9700
C17 H17C 0.9700
C18 C19 1.493(10)
C18 C20 1.539(10)
C18 H18 0.9900
C19 H19A 0.9700
C19 H19B 0.9700
C19 H19C 0.9700
C20 H20A 0.9700
C20 H20B 0.9700
C20 H20C 0.9700
C21 C22 1.484(13)
C21 H21A 0.9800
C21 H21B 0.9800
C22 C23 1.471(13)
C22 H22A 0.9800
C22 H22B 0.9800
C23 C24 1.520(11)
C23 H23A 0.9800
C23 H23B 0.9800
C24 H24A 0.9800
C24 H24B 0.9800
C25 C26 1.489(12)
C25 H25A 0.9800
C25 H25B 0.9800
C26 C27 1.474(14)
C26 H26A 0.9800
C26 H26B 0.9800
C27 C28 1.506(11)
C27 H27A 0.9800
C27 H27B 0.9800
C28 H28A 0.9800
C28 H28B 0.9800

loop_
_geom_torsion_atom_site_label_1
_geom_torsion_atom_site_label_2
_geom_torsion_atom_site_label_3
_geom_torsion_atom_site_label_4
_geom_torsion
O2 Mg N C1 -46.4(5)
O3 Mg N C1 -151.3(4)
Br Mg N C1 87.9(5)
O2 Mg N C9 128.0(4)
O3 Mg N C9 23.1(4)
Br Mg N C9 -97.7(4)
N Mg O2 C21 132.4(6)
O3 Mg O2 C21 -113.4(6)
Br Mg O2 C21 -11.4(6)
N Mg O2 C24 -30.2(5)
O3 Mg O2 C24 84.0(5)
Br Mg O2 C24 -174.0(5)
N Mg O3 C28 -53.7(6)
O2 Mg O3 C28 -169.4(6)
Br Mg O3 C28 82.7(6)
N Mg O3 C25 158.6(5)
O2 Mg O3 C25 43.0(5)
Br Mg O3 C25 -64.9(5)
C9 N C1 C8 -3.5(8)
Mg N C1 C8 170.9(6)
C9 N C1 C2 176.9(5)
Mg N C1 C2 -8.6(7)
C8 C1 C2 C7 135.9(7)
N C1 C2 C7 -44.5(8)
C8 C1 C2 C3 -42.4(9)
N C1 C2 C3 137.2(6)
C7 C2 C3 C4 -1.7(9)
C1 C2 C3 C4 176.7(6)
C2 C3 C4 C5 1.9(10)
C3 C4 C5 C6 -0.1(11)
C4 C5 C6 C7 -1.7(11)
C3 C2 C7 C6 -0.3(9)
C1 C2 C7 C6 -178.6(6)
C5 C6 C7 C2 1.9(10)
C1 N C9 C14 -102.0(6)
Mg N C9 C14 82.8(5)
C1 N C9 C10 79.8(6)
Mg N C9 C10 -95.3(5)
C14 C9 C10 C11 -3.9(8)
N C9 C10 C11 174.2(5)
C14 C9 C10 C18 177.2(5)
N C9 C10 C18 -4.6(8)
C9 C10 C11 C12 2.5(9)
C18 C10 C11 C12 -178.6(6)
C10 C11 C12 C13 0.2(9)
C11 C12 C13 C14 -1.6(10)
C10 C9 C14 C13 2.6(8)
N C9 C14 C13 -175.6(5)
C10 C9 C14 C15 -176.2(5)
N C9 C14 C15 5.7(8)
C12 C13 C14 C9 0.1(10)
C12 C13 C14 C15 178.9(6)
C9 C14 C15 C17 -133.9(8)
C13 C14 C15 C17 47.4(9)
C9 C14 C15 C16 99.6(8)
C13 C14 C15 C16 -79.1(8)
C11 C10 C18 C19 53.4(8)
C9 C10 C18 C19 -127.8(6)
C11 C10 C18 C20 -71.3(7)
C9 C10 C18 C20 107.6(6)
C24 O2 C21 C22 22.2(9)
Mg O2 C21 C22 -142.6(5)
O2 C21 C22 C23 -36.6(9)
C21 C22 C23 C24 36.8(10)
C21 O2 C24 C23 1.2(9)
Mg O2 C24 C23 166.2(6)
C22 C23 C24 O2 -24.2(10)
C28 O3 C25 C26 -9.0(8)
Mg O3 C25 C26 143.2(6)
O3 C25 C26 C27 29.2(9)
C25 C26 C27 C28 -37.3(9)
C25 O3 C28 C27 -14.1(9)
Mg O3 C28 C27 -164.4(5)
C26 C27 C28 O3 31.5(9)
